data_4508692
loop_
_publ_author_name
'Fridman, Natalya'
'Speiser, Shammai'
'Kaftory, Menahem'

_publ_section_title
;
 Chromotropic Behavior of Lophine Nitro-Derivatives
;
_journal_issue 10
_journal_name_full 'Crystal Growth &amp; Design'
_journal_page_first 2281
_journal_paper_doi 10.1021/cg0600952
_journal_volume 6
_journal_year 2006
_chemical_formula_moiety 'C23 H19 N3 O5, 0.185(O)'
_chemical_formula_sum 'C23 H19 N3 O5.18'
_chemical_formula_weight 420.37
_chemical_name_systematic
;
 Phenol, 2-[4,5-bis(4-methoxyphenyl)-2-yl]-4-nitro-imidazolium hydrate
;
_space_group_IT_number 14
_symmetry_cell_setting monoclinic
_symmetry_space_group_name_Hall '-P 2ybc'
_symmetry_space_group_name_H-M 'P 1 21/c 1'
_atom_sites_solution_hydrogens geom
_atom_sites_solution_primary direct
_atom_sites_solution_secondary difmap
_audit_creation_method SHELXL-97
_cell_angle_alpha 90.00
_cell_angle_beta 92.69(2)
_cell_angle_gamma 90.00
_cell_formula_units_Z 4
_cell_length_a 13.486(3)
_cell_length_b 12.280(3)
_cell_length_c 12.404(3)
_cell_measurement_reflns_used 4360
_cell_measurement_temperature 293(2)
_cell_measurement_theta_max 27.485
_cell_measurement_theta_min 1.018
_cell_volume 2051.9(8)
_computing_cell_refinement 'Denzo SMN (Otwinowski & Minor 1997)'
_computing_data_collection 'Collect (Nonius, 2000)'
_computing_data_reduction 'Denzo SMN (Otwinowski & Minor 1997)'
_computing_molecular_graphics 'Ortep-3 for Windows (Farrugia, 1999)'
_computing_structure_refinement 'SHELXL-97 (Sheldrick, 1997)'
_computing_structure_solution 'SHELXS-97 (Sheldrick, 1997)'
_diffrn_ambient_temperature 293(2)
_diffrn_detector_area_resol_mean 95
_diffrn_measured_fraction_theta_full 0.999
_diffrn_measured_fraction_theta_max 0.999
_diffrn_measurement_device_type KappaCCD
_diffrn_measurement_method 'phi scan & omega scan'
_diffrn_radiation_monochromator graphite
_diffrn_radiation_source 'fine-focus sealed tube'
_diffrn_radiation_type MoK\a
_diffrn_radiation_wavelength 0.71073
_diffrn_reflns_av_R_equivalents 0.0496
_diffrn_reflns_av_sigmaI/netI 0.1000
_diffrn_reflns_limit_h_max 16
_diffrn_reflns_limit_h_min -16
_diffrn_reflns_limit_k_max 14
_diffrn_reflns_limit_k_min -14
_diffrn_reflns_limit_l_max 14
_diffrn_reflns_limit_l_min -14
_diffrn_reflns_number 6986
_diffrn_reflns_theta_full 25.05
_diffrn_reflns_theta_max 25.05
_diffrn_reflns_theta_min 2.24
_diffrn_standards_decay_% none
_diffrn_standards_interval_count none
_diffrn_standards_interval_time none
_diffrn_standards_number none
_exptl_absorpt_coefficient_mu 0.097
_exptl_absorpt_correction_type none
_exptl_absorpt_process_details none
_exptl_crystal_colour yellow
_exptl_crystal_density_diffrn 1.361
_exptl_crystal_density_meas ?
_exptl_crystal_density_method 'not measured'
_exptl_crystal_description plate
_exptl_crystal_F_000 872
_exptl_crystal_size_max 0.30
_exptl_crystal_size_mid 0.30
_exptl_crystal_size_min 0.06
_refine_diff_density_max 0.158
_refine_diff_density_min -0.149
_refine_diff_density_rms 0.042
_refine_ls_extinction_coef 0.0126(11)
_refine_ls_extinction_expression Fc^*^=kFc[1+0.001xFc^2^\l^3^/sin(2\q)]^-1/4^
_refine_ls_extinction_method SHELXL
_refine_ls_goodness_of_fit_ref 0.756
_refine_ls_hydrogen_treatment mixed
_refine_ls_matrix_type full
_refine_ls_number_parameters 301
_refine_ls_number_reflns 3628
_refine_ls_number_restraints 0
_refine_ls_restrained_S_all 0.756
_refine_ls_R_factor_all 0.1026
_refine_ls_R_factor_gt 0.0402
_refine_ls_shift/su_max 0.000
_refine_ls_shift/su_mean 0.000
_refine_ls_structure_factor_coef Fsqd
_refine_ls_weighting_details 'calc w=1/[\s^2^(Fo^2^)+(0.0471P)^2^+0.0000P] where P=(Fo^2^+2Fc^2^)/3'
_refine_ls_weighting_scheme calc
_refine_ls_wR_factor_gt 0.0860
_refine_ls_wR_factor_ref 0.0949
_reflns_number_gt 1643
_reflns_number_total 3628
_reflns_threshold_expression >2sigma(I)
_cod_data_source_file cg0600952sup4.cif
_cod_data_source_block natalia50
_cod_depositor_comments
;
The following automatic conversions were performed:

'_exptl_crystal_density_meas' value 'none' was changed to '?' - the
value is perceived as not measured.

Automatic conversion script
Id: cif_fix_values 3008 2015-01-20 13:52:24Z robertas 
;
_cod_original_sg_symbol_H-M 'P 21/c'
_cod_database_code 4508692

loop_
_symmetry_equiv_pos_as_xyz
'x, y, z'
'-x, y+1/2, -z+1/2'
'-x, -y, -z'
'x, -y-1/2, z-1/2'

loop_
_atom_site_label
_atom_site_type_symbol
_atom_site_fract_x
_atom_site_fract_y
_atom_site_fract_z
_atom_site_U_iso_or_equiv
_atom_site_adp_type
_atom_site_occupancy
_atom_site_symmetry_multiplicity
_atom_site_calc_flag
_atom_site_refinement_flags
O1 O 0.88485(12) -0.07173(14) 0.68856(11) 0.0776(5) Uani 1 1 d .
O2 O 0.75542(13) 0.13165(13) -0.04932(11) 0.0786(5) Uani 1 1 d .
O3 O 0.37848(11) 0.21960(12) 0.64592(9) 0.0583(4) Uani 1 1 d .
O4 O 0.14048(13) 0.41174(16) 0.24662(12) 0.0899(6) Uani 1 1 d .
O5 O 0.05120(13) 0.47014(16) 0.37419(13) 0.0900(6) Uani 1 1 d .
O6 O 0.9727(10) 0.1820(11) 0.6433(10) 0.149(8) Uiso 0.185(6) 1 d P
N1 N 0.49085(13) 0.16142(14) 0.49617(13) 0.0515(5) Uani 1 1 d .
H1N1 H 0.4842 0.1560 0.5646 0.093(9) Uiso 1 1 calc R
N2 N 0.46074(13) 0.20004(14) 0.32907(12) 0.0517(5) Uani 1 1 d .
H2N2 H 0.4316 0.2237 0.2705 0.086(8) Uiso 1 1 calc R
N3 N 0.12330(15) 0.41913(17) 0.34287(15) 0.0654(6) Uani 1 1 d .
C1 C 0.81110(17) -0.02838(19) 0.62237(16) 0.0579(6) Uani 1 1 d .
C2 C 0.80599(17) -0.03574(18) 0.51075(16) 0.0586(6) Uani 1 1 d .
H2 H 0.8553 -0.0721 0.4751 0.066(7) Uiso 1 1 calc R
C3 C 0.72755(17) 0.01103(18) 0.45294(16) 0.0568(6) Uani 1 1 d .
H3 H 0.7242 0.0048 0.3781 0.057(6) Uiso 1 1 calc R
C4 C 0.65350(16) 0.06710(17) 0.50286(15) 0.0494(6) Uani 1 1 d .
C5 C 0.65965(18) 0.07182(19) 0.61513(16) 0.0608(6) Uani 1 1 d .
H5 H 0.6102 0.1077 0.6511 0.082(8) Uiso 1 1 calc R
C6 C 0.73691(18) 0.0248(2) 0.67391(17) 0.0650(7) Uani 1 1 d .
H6 H 0.7392 0.0289 0.7489 0.076(7) Uiso 1 1 calc R
C7 C 0.96893(19) -0.1192(2) 0.6419(2) 0.0844(8) Uani 1 1 d .
H7A H 1.0150 -0.1435 0.6981 0.127 Uiso 1 1 calc R
H7B H 1.0004 -0.0660 0.5982 0.127 Uiso 1 1 calc R
H7C H 0.9481 -0.1800 0.5978 0.127 Uiso 1 1 calc R
C8 C 0.71182(19) 0.13252(18) 0.04812(16) 0.0587(6) Uani 1 1 d .
C9 C 0.61583(19) 0.0948(2) 0.04798(17) 0.0696(7) Uani 1 1 d .
H9 H 0.5853 0.0682 -0.0154 0.062(6) Uiso 1 1 calc R
C10 C 0.56466(18) 0.09648(19) 0.14153(15) 0.0623(7) Uani 1 1 d .
H10 H 0.4995 0.0715 0.1402 0.064(7) Uiso 1 1 calc R
C11 C 0.60847(16) 0.13470(17) 0.23775(15) 0.0494(6) Uani 1 1 d .
C12 C 0.70449(18) 0.17103(19) 0.23553(17) 0.0627(7) Uani 1 1 d .
H12 H 0.7351 0.1981 0.2988 0.062(6) Uiso 1 1 calc R
C13 C 0.75781(19) 0.16900(19) 0.14251(17) 0.0650(7) Uani 1 1 d .
H13 H 0.8236 0.1920 0.1440 0.059(7) Uiso 1 1 calc R
C14 C 0.8549(2) 0.1716(2) -0.05284(19) 0.0958(10) Uani 1 1 d .
H14A H 0.8768 0.1657 -0.1251 0.144 Uiso 1 1 calc R
H14B H 0.8977 0.1294 -0.0050 0.144 Uiso 1 1 calc R
H14C H 0.8568 0.2465 -0.0307 0.144 Uiso 1 1 calc R
C15 C 0.57134(16) 0.12048(17) 0.44223(15) 0.0496(6) Uani 1 1 d .
C16 C 0.55135(16) 0.14570(17) 0.33551(14) 0.0490(6) Uani 1 1 d .
C17 C 0.42569(16) 0.20990(17) 0.42825(14) 0.0481(6) Uani 1 1 d .
C18 C 0.33758(15) 0.26457(17) 0.46190(14) 0.0468(6) Uani 1 1 d .
C19 C 0.27343(16) 0.31537(17) 0.38770(15) 0.0516(6) Uani 1 1 d .
H19 H 0.2867 0.3145 0.3148 0.052(5) Uiso 1 1 calc R
C20 C 0.18970(16) 0.36738(17) 0.42169(15) 0.0517(6) Uani 1 1 d .
C21 C 0.16919(18) 0.37027(18) 0.53061(16) 0.0593(6) Uani 1 1 d .
H21 H 0.1127 0.4057 0.5529 0.072(7) Uiso 1 1 calc R
C22 C 0.23234(17) 0.32096(19) 0.60423(16) 0.0586(6) Uani 1 1 d .
H22 H 0.2179 0.3233 0.6768 0.063(6) Uiso 1 1 calc R
C23 C 0.31874(16) 0.26662(18) 0.57441(15) 0.0506(6) Uani 1 1 d .

loop_
_atom_site_aniso_label
_atom_site_aniso_U_11
_atom_site_aniso_U_22
_atom_site_aniso_U_33
_atom_site_aniso_U_23
_atom_site_aniso_U_13
_atom_site_aniso_U_12
O1 0.0611(12) 0.1055(15) 0.0658(10) 0.0133(9) -0.0024(9) 0.0163(11)
O2 0.0793(13) 0.1037(14) 0.0550(9) 0.0033(9) 0.0273(9) 0.0123(11)
O3 0.0631(11) 0.0761(11) 0.0357(7) 0.0004(7) 0.0013(7) -0.0001(9)
O4 0.0870(14) 0.1330(16) 0.0495(9) 0.0118(10) 0.0021(8) 0.0287(12)
O5 0.0609(12) 0.1286(17) 0.0812(11) 0.0084(11) 0.0115(9) 0.0275(12)
N1 0.0584(13) 0.0619(13) 0.0340(9) 0.0017(9) 0.0010(9) 0.0001(10)
N2 0.0543(13) 0.0677(13) 0.0332(9) 0.0007(9) 0.0046(8) 0.0006(10)
N3 0.0571(15) 0.0825(16) 0.0568(12) 0.0074(11) 0.0052(11) 0.0019(12)
C1 0.0549(16) 0.0651(16) 0.0528(13) 0.0094(12) -0.0053(12) -0.0005(13)
C2 0.0584(17) 0.0652(17) 0.0527(13) 0.0028(12) 0.0089(13) 0.0019(13)
C3 0.0628(17) 0.0675(17) 0.0402(12) 0.0026(11) 0.0043(11) 0.0059(13)
C4 0.0544(15) 0.0532(15) 0.0401(11) 0.0008(10) -0.0013(10) -0.0023(12)
C5 0.0654(17) 0.0728(17) 0.0439(12) -0.0035(12) 0.0009(12) 0.0065(14)
C6 0.0699(18) 0.0813(18) 0.0435(13) -0.0002(13) -0.0018(12) 0.0112(15)
C7 0.0609(19) 0.106(2) 0.0856(17) 0.0057(16) -0.0052(14) 0.0123(17)
C8 0.0665(18) 0.0657(17) 0.0449(13) 0.0047(11) 0.0140(12) 0.0119(14)
C9 0.0716(19) 0.092(2) 0.0457(13) -0.0166(13) 0.0079(13) -0.0018(16)
C10 0.0547(17) 0.0819(18) 0.0507(13) -0.0104(12) 0.0081(11) -0.0042(14)
C11 0.0490(15) 0.0616(16) 0.0377(11) -0.0004(10) 0.0036(10) 0.0022(12)
C12 0.0633(17) 0.0796(18) 0.0449(13) -0.0010(12) -0.0005(12) -0.0037(14)
C13 0.0536(17) 0.0842(19) 0.0581(15) 0.0079(13) 0.0127(12) -0.0011(14)
C14 0.074(2) 0.138(3) 0.0785(18) 0.0264(17) 0.0331(15) 0.0193(19)
C15 0.0533(15) 0.0564(15) 0.0393(11) -0.0054(10) 0.0058(10) -0.0008(12)
C16 0.0479(15) 0.0603(15) 0.0389(12) -0.0030(10) 0.0029(10) 0.0004(12)
C17 0.0563(16) 0.0553(15) 0.0328(11) -0.0018(10) 0.0019(11) -0.0049(12)
C18 0.0502(15) 0.0560(15) 0.0345(10) -0.0026(10) 0.0055(10) -0.0009(12)
C19 0.0540(15) 0.0628(16) 0.0383(12) -0.0016(11) 0.0064(11) -0.0084(12)
C20 0.0483(15) 0.0628(16) 0.0441(12) 0.0026(11) 0.0030(11) -0.0016(12)
C21 0.0592(17) 0.0670(17) 0.0527(13) -0.0008(12) 0.0131(12) 0.0031(14)
C22 0.0645(17) 0.0729(18) 0.0394(12) -0.0027(11) 0.0118(11) 0.0002(14)
C23 0.0559(16) 0.0592(15) 0.0372(11) -0.0018(11) 0.0066(11) -0.0067(12)

loop_
_atom_type_symbol
_atom_type_description
_atom_type_scat_dispersion_real
_atom_type_scat_dispersion_imag
_atom_type_scat_source
C C 0.0033 0.0016 'International Tables Vol C Tables 4.2.6.8 and 6.1.1.4'
N N 0.0061 0.0033 'International Tables Vol C Tables 4.2.6.8 and 6.1.1.4'
O O 0.0106 0.0060 'International Tables Vol C Tables 4.2.6.8 and 6.1.1.4'
H H 0.0000 0.0000 'International Tables Vol C Tables 4.2.6.8 and 6.1.1.4'

loop_
_geom_angle_atom_site_label_1
_geom_angle_atom_site_label_2
_geom_angle_atom_site_label_3
_geom_angle
C1 O1 C7 119.11(18)
C8 O2 C14 117.80(19)
C17 N1 C15 111.31(16)
C17 N1 H1N1 124.3
C15 N1 H1N1 124.3
C17 N2 C16 109.65(17)
C17 N2 H2N2 125.2
C16 N2 H2N2 125.2
O4 N3 O5 122.0(2)
O4 N3 C20 119.09(19)
O5 N3 C20 118.91(18)
O1 C1 C6 115.45(19)
O1 C1 C2 125.1(2)
C6 C1 C2 119.4(2)
C3 C2 C1 119.6(2)
C3 C2 H2 120.2
C1 C2 H2 120.2
C2 C3 C4 121.89(19)
C2 C3 H3 119.1
C4 C3 H3 119.1
C3 C4 C5 117.3(2)
C3 C4 C15 122.53(18)
C5 C4 C15 120.2(2)
C6 C5 C4 121.5(2)
C6 C5 H5 119.2
C4 C5 H5 119.2
C5 C6 C1 120.2(2)
C5 C6 H6 119.9
C1 C6 H6 119.9
O1 C7 H7A 109.5
O1 C7 H7B 109.5
H7A C7 H7B 109.5
O1 C7 H7C 109.5
H7A C7 H7C 109.5
H7B C7 H7C 109.5
O2 C8 C13 124.0(2)
O2 C8 C9 116.1(2)
C13 C8 C9 119.9(2)
C8 C9 C10 120.2(2)
C8 C9 H9 119.9
C10 C9 H9 119.9
C9 C10 C11 121.3(2)
C9 C10 H10 119.4
C11 C10 H10 119.4
C12 C11 C10 117.19(19)
C12 C11 C16 121.17(18)
C10 C11 C16 121.4(2)
C11 C12 C13 122.5(2)
C11 C12 H12 118.7
C13 C12 H12 118.7
C8 C13 C12 118.9(2)
C8 C13 H13 120.5
C12 C13 H13 120.5
O2 C14 H14A 109.5
O2 C14 H14B 109.5
H14A C14 H14B 109.5
O2 C14 H14C 109.5
H14A C14 H14C 109.5
H14B C14 H14C 109.5
C16 C15 N1 105.01(18)
C16 C15 C4 134.85(19)
N1 C15 C4 120.13(17)
C15 C16 N2 107.19(16)
C15 C16 C11 133.3(2)
N2 C16 C11 119.24(17)
N1 C17 N2 106.82(18)
N1 C17 C18 123.62(17)
N2 C17 C18 129.52(19)
C19 C18 C23 120.49(19)
C19 C18 C17 121.03(17)
C23 C18 C17 118.47(19)
C20 C19 C18 120.06(18)
C20 C19 H19 120.0
C18 C19 H19 120.0
C19 C20 C21 120.7(2)
C19 C20 N3 119.19(18)
C21 C20 N3 120.1(2)
C22 C21 C20 119.5(2)
C22 C21 H21 120.2
C20 C21 H21 120.2
C21 C22 C23 122.3(2)
C21 C22 H22 118.8
C23 C22 H22 118.8
O3 C23 C22 121.58(17)
O3 C23 C18 121.54(19)
C22 C23 C18 116.9(2)

loop_
_geom_bond_atom_site_label_1
_geom_bond_atom_site_label_2
_geom_bond_distance
O1 C1 1.368(2)
O1 C7 1.422(3)
O2 C8 1.369(2)
O2 C14 1.431(3)
O3 C23 1.305(2)
O4 N3 1.230(2)
O5 N3 1.234(2)
N1 C17 1.329(2)
N1 C15 1.395(2)
N1 H1N1 0.8600
N2 C17 1.344(2)
N2 C16 1.391(2)
N2 H2N2 0.8600
N3 C20 1.442(3)
C1 C6 1.377(3)
C1 C2 1.386(3)
C2 C3 1.375(3)
C2 H2 0.9300
C3 C4 1.383(3)
C3 H3 0.9300
C4 C5 1.392(3)
C4 C15 1.464(3)
C5 C6 1.371(3)
C5 H5 0.9300
C6 H6 0.9300
C7 H7A 0.9600
C7 H7B 0.9600
C7 H7C 0.9600
C8 C13 1.374(3)
C8 C9 1.375(3)
C9 C10 1.378(3)
C9 H9 0.9300
C10 C11 1.388(3)
C10 H10 0.9300
C11 C12 1.371(3)
C11 C16 1.473(3)
C12 C13 1.388(3)
C12 H12 0.9300
C13 H13 0.9300
C14 H14A 0.9600
C14 H14B 0.9600
C14 H14C 0.9600
C15 C16 1.374(2)
C17 C18 1.443(3)
C18 C19 1.382(3)
C18 C23 1.430(2)
C19 C20 1.380(3)
C19 H19 0.9300
C20 C21 1.392(3)
C21 C22 1.361(3)
C21 H21 0.9300
C22 C23 1.407(3)
C22 H22 0.9300

loop_
_geom_torsion_atom_site_label_1
_geom_torsion_atom_site_label_2
_geom_torsion_atom_site_label_3
_geom_torsion_atom_site_label_4
_geom_torsion
C7 O1 C1 C6 -174.2(2)
C7 O1 C1 C2 6.7(3)
O1 C1 C2 C3 179.7(2)
C6 C1 C2 C3 0.6(3)
C1 C2 C3 C4 0.9(3)
C2 C3 C4 C5 -1.9(3)
C2 C3 C4 C15 177.9(2)
C3 C4 C5 C6 1.3(3)
C15 C4 C5 C6 -178.5(2)
C4 C5 C6 C1 0.2(4)
O1 C1 C6 C5 179.6(2)
C2 C1 C6 C5 -1.2(4)
C14 O2 C8 C13 -0.2(3)
C14 O2 C8 C9 179.2(2)
O2 C8 C9 C10 -177.6(2)
C13 C8 C9 C10 1.9(4)
C8 C9 C10 C11 -0.7(4)
C9 C10 C11 C12 0.2(3)
C9 C10 C11 C16 174.5(2)
C10 C11 C12 C13 -1.0(3)
C16 C11 C12 C13 -175.2(2)
O2 C8 C13 C12 176.8(2)
C9 C8 C13 C12 -2.5(3)
C11 C12 C13 C8 2.2(4)
C17 N1 C15 C16 -0.7(2)
C17 N1 C15 C4 177.92(19)
C3 C4 C15 C16 -11.8(4)
C5 C4 C15 C16 168.0(2)
C3 C4 C15 N1 170.2(2)
C5 C4 C15 N1 -10.1(3)
N1 C15 C16 N2 -0.1(2)
C4 C15 C16 N2 -178.4(2)
N1 C15 C16 C11 173.9(2)
C4 C15 C16 C11 -4.4(4)
C17 N2 C16 C15 0.8(2)
C17 N2 C16 C11 -174.21(18)
C12 C11 C16 C15 -49.4(4)
C10 C11 C16 C15 136.6(2)
C12 C11 C16 N2 124.0(2)
C10 C11 C16 N2 -50.0(3)
C15 N1 C17 N2 1.2(2)
C15 N1 C17 C18 -176.76(19)
C16 N2 C17 N1 -1.2(2)
C16 N2 C17 C18 176.6(2)
N1 C17 C18 C19 178.8(2)
N2 C17 C18 C19 1.3(3)
N1 C17 C18 C23 -0.2(3)
N2 C17 C18 C23 -177.7(2)
C23 C18 C19 C20 -0.9(3)
C17 C18 C19 C20 -179.9(2)
C18 C19 C20 C21 0.6(3)
C18 C19 C20 N3 -179.50(19)
O4 N3 C20 C19 3.1(3)
O5 N3 C20 C19 -176.4(2)
O4 N3 C20 C21 -177.0(2)
O5 N3 C20 C21 3.5(3)
C19 C20 C21 C22 -0.2(3)
N3 C20 C21 C22 179.9(2)
C20 C21 C22 C23 0.1(3)
C21 C22 C23 O3 -179.9(2)
C21 C22 C23 C18 -0.4(3)
C19 C18 C23 O3 -179.72(19)
C17 C18 C23 O3 -0.7(3)
C19 C18 C23 C22 0.8(3)
C17 C18 C23 C22 179.79(19)
